data_7207365
loop_
_publ_author_name
'Chen, Min'
'Lu, Yi'
'Fan, Jian'
'Lv, Gao-Chao'
'Zhao, Yue'
'Zhang, Yan'
'Sun, Wei-Yin'

_publ_section_title
;
 High structural diversity controlled by temperature and induction agent
;
_journal_issue 6
_journal_name_full CrystEngComm
_journal_page_first 2015
_journal_paper_doi 10.1039/c1ce06456h
_journal_volume 14
_journal_year 2012
_chemical_formula_moiety '2(C10 H7 N3 O5 Zn), 3(H2 O)'
_chemical_formula_sum 'C20 H20 N6 O13 Zn2'
_chemical_formula_weight 683.16
_chemical_name_systematic
;
?
;
_space_group_IT_number 15
_symmetry_cell_setting monoclinic
_symmetry_space_group_name_Hall '-C 2yc'
_symmetry_space_group_name_H-M 'C 1 2/c 1'
_atom_sites_solution_hydrogens geom
_atom_sites_solution_primary direct
_atom_sites_solution_secondary difmap
_audit_creation_method SHELXL-97
_cell_angle_alpha 90.00
_cell_angle_beta 123.440(6)
_cell_angle_gamma 90.00
_cell_formula_units_Z 4
_cell_length_a 20.592(4)
_cell_length_b 7.4868(12)
_cell_length_c 17.275(3)
_cell_measurement_reflns_used 3950
_cell_measurement_temperature 293(2)
_cell_measurement_theta_max 28.39
_cell_measurement_theta_min 2.49
_cell_volume 2222.4(7)
_computing_structure_refinement 'SHELXL-97 (Sheldrick, 1997)'
_computing_structure_solution 'SHELXS-97 (Sheldrick, 1990)'
_diffrn_ambient_temperature 293(2)
_diffrn_measured_fraction_theta_full 0.997
_diffrn_measured_fraction_theta_max 0.997
_diffrn_measurement_device_type 'Bruker Smart Apex CCD'
_diffrn_measurement_method 'phi and omega scans'
_diffrn_radiation_monochromator graphite
_diffrn_radiation_source 'fine-focus sealed tube'
_diffrn_radiation_type MoK\a
_diffrn_radiation_wavelength 0.71073
_diffrn_reflns_av_R_equivalents 0.0635
_diffrn_reflns_av_sigmaI/netI 0.0442
_diffrn_reflns_limit_h_max 24
_diffrn_reflns_limit_h_min -24
_diffrn_reflns_limit_k_max 8
_diffrn_reflns_limit_k_min -8
_diffrn_reflns_limit_l_max 20
_diffrn_reflns_limit_l_min -15
_diffrn_reflns_number 5256
_diffrn_reflns_theta_full 25.00
_diffrn_reflns_theta_max 25.00
_diffrn_reflns_theta_min 2.37
_exptl_absorpt_coefficient_mu 2.250
_exptl_absorpt_correction_T_max 0.6875
_exptl_absorpt_correction_T_min 0.6142
_exptl_absorpt_correction_type multi-scan
_exptl_absorpt_process_details 'SADBAS (Bruker,2000)'
_exptl_crystal_colour colorless
_exptl_crystal_density_diffrn 2.042
_exptl_crystal_density_method 'not measured'
_exptl_crystal_description prism
_exptl_crystal_F_000 1384
_exptl_crystal_size_max 0.24
_exptl_crystal_size_mid 0.18
_exptl_crystal_size_min 0.18
_refine_diff_density_max 0.537
_refine_diff_density_min -0.561
_refine_diff_density_rms 0.092
_refine_ls_extinction_method none
_refine_ls_goodness_of_fit_ref 1.075
_refine_ls_hydrogen_treatment constr
_refine_ls_matrix_type full
_refine_ls_number_parameters 186
_refine_ls_number_reflns 1952
_refine_ls_number_restraints 13
_refine_ls_restrained_S_all 1.111
_refine_ls_R_factor_all 0.0336
_refine_ls_R_factor_gt 0.0318
_refine_ls_shift/su_max 0.003
_refine_ls_shift/su_mean 0.000
_refine_ls_structure_factor_coef Fsqd
_refine_ls_weighting_details 'calc w=1/[\s^2^(Fo^2^)+(0.0571P)^2^+1.7553P] where P=(Fo^2^+2Fc^2^)/3'
_refine_ls_weighting_scheme calc
_refine_ls_wR_factor_gt 0.0939
_refine_ls_wR_factor_ref 0.0949
_reflns_number_gt 1802
_reflns_number_total 1952
_reflns_threshold_expression >2sigma(I)
_cod_data_source_file c1ce06456h.txt
_cod_data_source_block 2
_cod_depositor_comments
;
The following automatic conversions were performed:

'_symmetry_cell_setting' value 'Monoclinic' changed to 'monoclinic'
according to /home/saulius/struct/CIF-dictionaries/cif_core.dic
dictionary named 'cif_core.dic' version 2.4.1 from 2010-06-29.

Automatic conversion script
Id: cif_fix_values 1715 2011-07-08 13:25:40Z adriana 
;
_cod_original_sg_symbol_H-M C2/c
_cod_database_code 7207365

loop_
_symmetry_equiv_pos_as_xyz
'x, y, z'
'-x, y, -z+1/2'
'x+1/2, y+1/2, z'
'-x+1/2, y+1/2, -z+1/2'
'-x, -y, -z'
'x, -y, z-1/2'
'-x+1/2, -y+1/2, -z'
'x+1/2, -y+1/2, z-1/2'

loop_
_atom_site_label
_atom_site_type_symbol
_atom_site_fract_x
_atom_site_fract_y
_atom_site_fract_z
_atom_site_U_iso_or_equiv
_atom_site_adp_type
_atom_site_occupancy
_atom_site_symmetry_multiplicity
_atom_site_calc_flag
_atom_site_refinement_flags
Zn1 Zn 1.008639(17) 0.73793(4) 0.495581(19) 0.01922(17) Uani 1 1 d .
C1 C 0.73574(14) 0.9839(3) 0.45322(18) 0.0178(5) Uani 1 1 d .
H1 H 0.7023 0.9818 0.3889 0.021 Uiso 1 1 calc R
C2 C 0.81114(13) 0.9175(3) 0.49535(16) 0.0168(5) Uani 1 1 d .
C3 C 0.86071(14) 0.9210(3) 0.59080(17) 0.0187(5) Uani 1 1 d .
H3 H 0.9111 0.8768 0.6198 0.022 Uiso 1 1 calc R
C4 C 0.83431(14) 0.9912(3) 0.64246(17) 0.0174(5) Uani 1 1 d .
C5 C 0.76043(14) 1.0578(4) 0.60222(16) 0.0188(5) Uani 1 1 d .
H5 H 0.7443 1.1054 0.6387 0.023 Uiso 1 1 calc R
C6 C 0.71006(14) 1.0533(3) 0.50634(17) 0.0181(5) Uani 1 1 d .
C7 C 0.88997(14) 0.8655(3) 0.80101(17) 0.0214(6) Uani 1 1 d .
H7 H 0.8615 0.7599 0.7829 0.026 Uiso 1 1 calc R
C8 C 0.93491(14) 1.1201(4) 0.79709(17) 0.0203(5) Uani 1 1 d .
H8 H 0.9440 1.2252 0.7759 0.024 Uiso 1 1 calc R
C9 C 0.83952(14) 0.8367(3) 0.43918(17) 0.0196(6) Uani 1 1 d .
C10 C 0.62843(14) 1.1183(3) 0.46340(17) 0.0208(5) Uani 1 1 d .
N1 N 0.88513(12) 0.9919(3) 0.74228(15) 0.0175(5) Uani 1 1 d .
N2 N 0.94027(12) 0.9126(3) 0.88673(14) 0.0193(5) Uani 1 1 d .
N3 N 0.96876(11) 1.0770(3) 0.88425(14) 0.0191(5) Uani 1 1 d .
O1 O 0.90488(12) 0.7604(2) 0.48492(15) 0.0239(5) Uani 1 1 d .
O2 O 0.79683(10) 0.8459(3) 0.35248(12) 0.0270(4) Uani 1 1 d .
O3 O 0.61303(10) 1.1844(3) 0.51897(12) 0.0244(4) Uani 1 1 d .
O4 O 0.58049(11) 1.0999(3) 0.37815(13) 0.0357(5) Uani 1 1 d .
O5 O 0.96426(11) 0.4963(2) 0.40581(13) 0.0223(4) Uani 1 1 d D
H5A H 0.9169 0.5087 0.3633 0.027 Uiso 1 1 d RD
H5B H 0.9883 0.4973 0.3826 0.027 Uiso 1 1 d RD
O6 O 0.82084(10) 0.5716(3) 0.26938(13) 0.0325(5) Uani 1 1 d D
H6A H 0.7798 0.5138 0.2307 0.039 Uiso 1 1 d RD
H6B H 0.8101 0.6643 0.2896 0.039 Uiso 1 1 d RD
O7 O 0.5000 0.8391(6) 0.2500 0.0751(13) Uani 1 2 d SDU
H7A H 0.5292 0.9058 0.2964 0.090 Uiso 1 1 d RD

loop_
_atom_site_aniso_label
_atom_site_aniso_U_11
_atom_site_aniso_U_22
_atom_site_aniso_U_33
_atom_site_aniso_U_23
_atom_site_aniso_U_13
_atom_site_aniso_U_12
Zn1 0.0171(2) 0.0256(2) 0.0142(2) -0.00063(10) 0.00813(18) 0.00305(10)
C1 0.0179(12) 0.0242(13) 0.0100(13) 0.0009(9) 0.0069(11) 0.0012(10)
C2 0.0178(12) 0.0204(13) 0.0158(12) -0.0005(10) 0.0115(10) -0.0006(9)
C3 0.0157(11) 0.0245(13) 0.0159(12) 0.0016(10) 0.0087(10) 0.0015(10)
C4 0.0184(12) 0.0217(13) 0.0102(12) -0.0003(9) 0.0067(11) -0.0009(9)
C5 0.0209(12) 0.0254(13) 0.0127(12) -0.0013(10) 0.0109(10) 0.0012(10)
C6 0.0177(12) 0.0199(12) 0.0187(13) 0.0001(10) 0.0111(11) -0.0007(10)
C7 0.0220(13) 0.0242(13) 0.0148(13) 0.0008(10) 0.0080(11) -0.0006(10)
C8 0.0227(13) 0.0243(13) 0.0144(12) 0.0003(10) 0.0105(11) -0.0027(10)
C9 0.0217(13) 0.0227(14) 0.0189(13) -0.0011(10) 0.0140(11) -0.0009(10)
C10 0.0187(12) 0.0243(13) 0.0188(13) -0.0007(11) 0.0101(11) 0.0029(10)
N1 0.0179(10) 0.0237(12) 0.0098(11) -0.0006(8) 0.0068(9) 0.0010(8)
N2 0.0194(10) 0.0232(12) 0.0136(10) 0.0017(9) 0.0080(9) -0.0013(9)
N3 0.0195(11) 0.0230(12) 0.0128(10) -0.0009(9) 0.0076(9) -0.0041(9)
O1 0.0184(11) 0.0349(12) 0.0222(11) 0.0029(7) 0.0136(9) 0.0074(7)
O2 0.0290(10) 0.0387(12) 0.0144(9) -0.0011(8) 0.0126(8) 0.0077(8)
O3 0.0166(9) 0.0372(11) 0.0191(10) -0.0033(9) 0.0097(8) 0.0044(8)
O4 0.0220(10) 0.0611(15) 0.0166(10) -0.0040(10) 0.0060(8) 0.0115(10)
O5 0.0163(8) 0.0348(12) 0.0163(10) -0.0012(7) 0.0093(8) 0.0028(7)
O6 0.0229(10) 0.0429(12) 0.0240(10) -0.0121(9) 0.0081(8) 0.0005(9)
O7 0.065(2) 0.057(2) 0.063(2) 0.000 0.0096(19) 0.000

loop_
_atom_type_symbol
_atom_type_description
_atom_type_scat_dispersion_real
_atom_type_scat_dispersion_imag
_atom_type_scat_source
C C 0.0033 0.0016 'International Tables Vol C Tables 4.2.6.8 and 6.1.1.4'
H H 0.0000 0.0000 'International Tables Vol C Tables 4.2.6.8 and 6.1.1.4'
N N 0.0061 0.0033 'International Tables Vol C Tables 4.2.6.8 and 6.1.1.4'
O O 0.0106 0.0060 'International Tables Vol C Tables 4.2.6.8 and 6.1.1.4'
Zn Zn 0.2839 1.4301 'International Tables Vol C Tables 4.2.6.8 and 6.1.1.4'

loop_
_geom_angle_atom_site_label_1
_geom_angle_atom_site_label_2
_geom_angle_atom_site_label_3
_geom_angle
_geom_angle_site_symmetry_1
_geom_angle_site_symmetry_3
O3 Zn1 O1 171.17(8) 3_545 .
O3 Zn1 N3 98.60(8) 3_545 6_575
O1 Zn1 N3 90.08(8) . 6_575
O3 Zn1 N2 91.12(8) 3_545 2_756
O1 Zn1 N2 88.72(8) . 2_756
N3 Zn1 N2 101.68(9) 6_575 2_756
O3 Zn1 O5 87.75(8) 3_545 .
O1 Zn1 O5 89.80(7) . .
N3 Zn1 O5 95.38(7) 6_575 .
N2 Zn1 O5 162.88(8) 2_756 .
O3 Zn1 O5 84.37(7) 3_545 5_766
O1 Zn1 O5 86.80(7) . 5_766
N3 Zn1 O5 169.46(7) 6_575 5_766
N2 Zn1 O5 88.32(7) 2_756 5_766
O5 Zn1 O5 74.57(8) . 5_766
C6 C1 C2 120.6(2) . .
C6 C1 H1 119.7 . .
C2 C1 H1 119.7 . .
C3 C2 C1 119.6(2) . .
C3 C2 C9 118.9(2) . .
C1 C2 C9 121.5(2) . .
C4 C3 C2 119.0(2) . .
C4 C3 H3 120.5 . .
C2 C3 H3 120.5 . .
C5 C4 C3 122.2(2) . .
C5 C4 N1 118.4(2) . .
C3 C4 N1 119.3(2) . .
C4 C5 C6 119.1(2) . .
C4 C5 H5 120.4 . .
C6 C5 H5 120.4 . .
C1 C6 C5 119.5(2) . .
C1 C6 C10 121.8(2) . .
C5 C6 C10 118.7(2) . .
N2 C7 N1 110.3(2) . .
N2 C7 H7 124.8 . .
N1 C7 H7 124.8 . .
N3 C8 N1 110.6(2) . .
N3 C8 H8 124.7 . .
N1 C8 H8 124.7 . .
O2 C9 O1 125.3(2) . .
O2 C9 C2 118.8(2) . .
O1 C9 C2 115.9(2) . .
O4 C10 O3 124.9(2) . .
O4 C10 C6 119.4(2) . .
O3 C10 C6 115.7(2) . .
C8 N1 C7 105.1(2) . .
C8 N1 C4 128.0(2) . .
C7 N1 C4 126.9(2) . .
C7 N2 N3 107.02(19) . .
C7 N2 Zn1 125.43(18) . 2_756
N3 N2 Zn1 125.54(14) . 2_756
C8 N3 N2 106.97(19) . .
C8 N3 Zn1 125.12(19) . 6_576
N2 N3 Zn1 120.83(14) . 6_576
C9 O1 Zn1 142.55(18) . .
C10 O3 Zn1 128.07(16) . 3_455
Zn1 O5 Zn1 105.43(8) . 5_766
Zn1 O5 H5A 110.6 . .
Zn1 O5 H5A 115.1 5_766 .
Zn1 O5 H5B 102.4 . .
Zn1 O5 H5B 114.9 5_766 .
H5A O5 H5B 107.7 . .
H6A O6 H6B 111.3 . .

loop_
_geom_bond_atom_site_label_1
_geom_bond_atom_site_label_2
_geom_bond_distance
_geom_bond_site_symmetry_2
Zn1 O3 1.9968(18) 3_545
Zn1 O1 2.048(2) .
Zn1 N3 2.134(2) 6_575
Zn1 N2 2.143(2) 2_756
Zn1 O5 2.2252(18) .
Zn1 O5 2.2890(18) 5_766
C1 C6 1.388(3) .
C1 C2 1.394(3) .
C1 H1 0.9300 .
C2 C3 1.381(3) .
C2 C9 1.508(3) .
C3 C4 1.379(3) .
C3 H3 0.9300 .
C4 C5 1.371(3) .
C4 N1 1.442(3) .
C5 C6 1.388(3) .
C5 H5 0.9300 .
C6 C10 1.496(3) .
C7 N2 1.304(3) .
C7 N1 1.350(3) .
C7 H7 0.9300 .
C8 N3 1.304(3) .
C8 N1 1.341(3) .
C8 H8 0.9300 .
C9 O2 1.253(3) .
C9 O1 1.261(3) .
C10 O4 1.249(3) .
C10 O3 1.266(3) .
N2 N3 1.374(3) .
N2 Zn1 2.143(2) 2_756
N3 Zn1 2.134(2) 6_576
O3 Zn1 1.9968(18) 3_455
O5 Zn1 2.2890(18) 5_766
O5 H5A 0.8430 .
O5 H5B 0.7902 .
O6 H6A 0.8523 .
O6 H6B 0.8583 .
O7 H7A 0.8500 .

loop_
_geom_torsion_atom_site_label_1
_geom_torsion_atom_site_label_2
_geom_torsion_atom_site_label_3
_geom_torsion_atom_site_label_4
_geom_torsion
_geom_torsion_site_symmetry_1
_geom_torsion_site_symmetry_4
C6 C1 C2 C3 -0.1(4) . .
C6 C1 C2 C9 178.2(2) . .
C1 C2 C3 C4 -0.2(4) . .
C9 C2 C3 C4 -178.6(2) . .
C2 C3 C4 C5 -0.1(4) . .
C2 C3 C4 N1 178.7(2) . .
C3 C4 C5 C6 0.6(4) . .
N1 C4 C5 C6 -178.1(2) . .
C2 C1 C6 C5 0.6(4) . .
C2 C1 C6 C10 -177.3(2) . .
C4 C5 C6 C1 -0.9(4) . .
C4 C5 C6 C10 177.1(2) . .
C3 C2 C9 O2 -174.5(2) . .
C1 C2 C9 O2 7.1(4) . .
C3 C2 C9 O1 7.2(3) . .
C1 C2 C9 O1 -171.2(2) . .
C1 C6 C10 O4 4.5(4) . .
C5 C6 C10 O4 -173.5(3) . .
C1 C6 C10 O3 -177.6(2) . .
C5 C6 C10 O3 4.5(4) . .
N3 C8 N1 C7 0.1(3) . .
N3 C8 N1 C4 177.3(2) . .
N2 C7 N1 C8 -0.6(3) . .
N2 C7 N1 C4 -177.9(2) . .
C5 C4 N1 C8 -90.6(3) . .
C3 C4 N1 C8 90.6(3) . .
C5 C4 N1 C7 86.1(3) . .
C3 C4 N1 C7 -92.7(3) . .
N1 C7 N2 N3 0.8(3) . .
N1 C7 N2 Zn1 -163.73(16) . 2_756
N1 C8 N3 N2 0.4(3) . .
N1 C8 N3 Zn1 -150.04(17) . 6_576
C7 N2 N3 C8 -0.7(3) . .
Zn1 N2 N3 C8 163.78(17) 2_756 .
C7 N2 N3 Zn1 151.23(17) . 6_576
Zn1 N2 N3 Zn1 -44.3(2) 2_756 6_576
O2 C9 O1 Zn1 47.3(4) . .
C2 C9 O1 Zn1 -134.5(2) . .
N3 Zn1 O1 C9 0.8(3) 6_575 .
N2 Zn1 O1 C9 102.5(3) 2_756 .
O5 Zn1 O1 C9 -94.5(3) . .
O5 Zn1 O1 C9 -169.1(3) 5_766 .
O4 C10 O3 Zn1 11.8(4) . 3_455
C6 C10 O3 Zn1 -165.99(17) . 3_455
O3 Zn1 O5 Zn1 84.78(8) 3_545 5_766
O1 Zn1 O5 Zn1 -86.74(8) . 5_766
N3 Zn1 O5 Zn1 -176.80(7) 6_575 5_766
N2 Zn1 O5 Zn1 -1.7(3) 2_756 5_766
O5 Zn1 O5 Zn1 0.0 5_766 5_766
